data_7042471
loop_
_publ_author_name
'Albuerne, Isabel G.'
'Alvarez, M. Angeles'
'Garc\'ia, M Esther'
'Garc\'ia-Viv\'o, Daniel'
'Ruiz, Miguel A.'

_publ_section_title
;
 Chemistry of CS2- and SCNPh-adducts of the pyramidal
 phosphinidene-bridged complex
 [Mo2Cp(\m-\k(1):\k(1),\h(5)-PC5H4)(CO)2(\h(6)-HMes*)(PMe3)].
;
_journal_issue 11
_journal_name_full 'Dalton transactions (Cambridge, England : 2003)'
_journal_page_first 3510
_journal_page_last 3525
_journal_paper_doi 10.1039/c7dt00132k
_journal_volume 46
_journal_year 2017
_chemical_formula_moiety 'C35 H51 Mo2 O2 P2 S3, C24 H20 B, C H2 Cl2'
_chemical_formula_sum 'C60 H73 B Cl2 Mo2 O2 P2 S3'
_chemical_formula_weight 1257.89
_space_group_crystal_system triclinic
_space_group_IT_number 2
_space_group_name_Hall '-P 1'
_space_group_name_H-M_alt 'P -1'
_symmetry_space_group_name_Hall '-P 1'
_symmetry_space_group_name_H-M 'P -1'
_atom_sites_solution_hydrogens geom
_audit_creation_method SHELXL-2016/6
_audit_update_record
;
2016-11-21 deposited with the CCDC.
2017-02-09 downloaded from the CCDC.
;
_cell_angle_alpha 97.971(2)
_cell_angle_beta 98.855(2)
_cell_angle_gamma 97.007(2)
_cell_formula_units_Z 2
_cell_length_a 9.5748(2)
_cell_length_b 14.8892(3)
_cell_length_c 22.5463(4)
_cell_measurement_reflns_used 30416
_cell_measurement_temperature 150.7(9)
_cell_measurement_theta_max 69.5480
_cell_measurement_theta_min 3.8940
_cell_volume 3111.30(11)
_computing_cell_refinement
;
CrysAlis RED, Oxford Diffraction Ltd.,
Version 1.171.31.7 (release 18-10-2006 CrysAlis171 .NET)
(compiled Oct 18 2006,16:28:17)
;
_computing_data_collection
;
CrysAlis CCD, Oxford Diffraction Ltd.,
Version 1.171.31.7 (release 18-10-2006 CrysAlis171 .NET)
(compiled Oct 18 2006,16:28:17)
;
_computing_data_reduction
;
CrysAlis RED, Oxford Diffraction Ltd.,
Version 1.171.31.7 (release 18-10-2006 CrysAlis171 .NET)
(compiled Oct 18 2006,16:28:17)
;
_computing_molecular_graphics 'Ortep for Windows (Farrugia, 2012)'
_computing_publication_material 'WinGX publication routines (Farrugia, 2012)'
_computing_structure_refinement 'SHELXL-2016/6 (Sheldrick, 2016)'
_computing_structure_solution 'SHELXL-2016/6 (Sheldrick, 2016)'
_diffrn_ambient_temperature 150.7(9)
_diffrn_measured_fraction_theta_full 0.999
_diffrn_measured_fraction_theta_max 0.986
_diffrn_measurement_device_type 'ONYX CCD'
_diffrn_measurement_method CCD
_diffrn_radiation_monochromator graphite
_diffrn_radiation_probe x-ray
_diffrn_radiation_source 'Nova (Cu) X-ray Source'
_diffrn_radiation_type CuK\a
_diffrn_radiation_wavelength 1.54184
_diffrn_reflns_av_R_equivalents 0.0527
_diffrn_reflns_av_unetI/netI 0.0389
_diffrn_reflns_Laue_measured_fraction_full 0.999
_diffrn_reflns_Laue_measured_fraction_max 0.986
_diffrn_reflns_limit_h_max 11
_diffrn_reflns_limit_h_min -11
_diffrn_reflns_limit_k_max 17
_diffrn_reflns_limit_k_min -18
_diffrn_reflns_limit_l_max 27
_diffrn_reflns_limit_l_min -27
_diffrn_reflns_number 43280
_diffrn_reflns_point_group_measured_fraction_full 0.999
_diffrn_reflns_point_group_measured_fraction_max 0.986
_diffrn_reflns_theta_full 67.684
_diffrn_reflns_theta_max 69.728
_diffrn_reflns_theta_min 3.030
_exptl_absorpt_coefficient_mu 5.814
_exptl_absorpt_correction_T_max 1.00000
_exptl_absorpt_correction_T_min 0.23423
_exptl_absorpt_correction_type multi-scan
_exptl_absorpt_process_details
;
CrysAlisPro, Agilent Technologies,
Version 1.171.36.28 (release 01-02-2013 CrysAlis171 .NET)
(compiled Feb  1 2013,16:14:44)
Empirical absorption correction using spherical harmonics,
 implemented in SCALE3 ABSPACK scaling algorithm.
;
_exptl_crystal_colour orange
_exptl_crystal_density_diffrn 1.343
_exptl_crystal_density_method 'not measured'
_exptl_crystal_description plate
_exptl_crystal_F_000 1300
_exptl_crystal_recrystallization_method 'Re-crystallisation from solvent: dichloromethane/diethyl ether/petroleum ether'
_exptl_crystal_size_max 0.570
_exptl_crystal_size_mid 0.280
_exptl_crystal_size_min 0.060
_refine_diff_density_max 1.076
_refine_diff_density_min -1.380
_refine_diff_density_rms 0.130
_refine_ls_extinction_method none
_refine_ls_goodness_of_fit_ref 1.023
_refine_ls_hydrogen_treatment constr
_refine_ls_matrix_type full
_refine_ls_number_parameters 662
_refine_ls_number_reflns 11576
_refine_ls_number_restraints 0
_refine_ls_restrained_S_all 1.023
_refine_ls_R_factor_all 0.0440
_refine_ls_R_factor_gt 0.0416
_refine_ls_shift/su_max 0.015
_refine_ls_shift/su_mean 0.00
_refine_ls_structure_factor_coef Fsqd
_refine_ls_weighting_details 'w=1/[\s^2^(Fo^2^)+(0.0932P)^2^+1.0084P] where P=(Fo^2^+2Fc^2^)/3'
_refine_ls_weighting_scheme calc
_refine_ls_wR_factor_gt 0.1203
_refine_ls_wR_factor_ref 0.1249
_reflns_Friedel_coverage 0.000
_reflns_number_gt 10783
_reflns_number_total 11576
_reflns_threshold_expression 'I > 2\s(I)'
_cod_data_source_file c7dt00132k2.cif
_cod_data_source_block compound5p
_cod_database_code 7042471
_shelx_shelxl_version_number 2016/6
_shelx_space_group_comment
;
The symmetry employed for this shelxl refinement is uniquely defined
by the following loop, which should always be used as a source of
symmetry information in preference to the above space-group names.
They are only intended as comments.
;
_shelx_estimated_absorpt_t_min 0.136
_shelx_estimated_absorpt_t_max 0.722

loop_
_space_group_symop_operation_xyz
'x, y, z'
'-x, -y, -z'

loop_
_atom_site_label
_atom_site_type_symbol
_atom_site_fract_x
_atom_site_fract_y
_atom_site_fract_z
_atom_site_U_iso_or_equiv
_atom_site_adp_type
_atom_site_occupancy
_atom_site_site_symmetry_order
_atom_site_calc_flag
_atom_site_refinement_flags_posn
_atom_site_refinement_flags_adp
Mo1 Mo 0.53252(2) 0.74311(2) 0.44294(2) 0.02353(8) Uani 1 1 d . .
Mo2 Mo 0.10256(2) 0.70067(2) 0.22718(2) 0.02198(8) Uani 1 1 d . .
P1 P 0.43614(7) 0.73244(4) 0.33322(3) 0.02398(14) Uani 1 1 d . .
P2 P 0.41915(8) 0.72039(5) 0.53226(3) 0.03202(17) Uani 1 1 d . .
S1 S 0.54318(8) 0.66906(5) 0.27539(3) 0.03349(16) Uani 1 1 d . .
S2 S 0.27155(7) 0.84384(4) 0.25313(3) 0.02680(15) Uani 1 1 d . .
S3 S 0.54476(7) 0.93220(5) 0.33225(3) 0.03171(16) Uani 1 1 d . .
O1 O 0.3575(3) 0.54693(14) 0.40765(10) 0.0438(5) Uani 1 1 d . .
O2 O 0.3340(3) 0.89458(16) 0.45181(11) 0.0448(5) Uani 1 1 d . .
C1 C 0.4159(3) 0.6204(2) 0.41970(13) 0.0306(6) Uani 1 1 d . .
C2 C 0.4038(3) 0.8371(2) 0.44695(13) 0.0307(6) Uani 1 1 d . .
C3 C 0.4110(3) 0.84081(18) 0.30517(12) 0.0263(5) Uani 1 1 d . .
C4 C 0.5071(3) 1.0106(2) 0.28022(15) 0.0385(7) Uani 1 1 d . .
H4A H 0.504216 0.980619 0.239407 0.058 Uiso 1 1 calc R U
H4B H 0.580561 1.062913 0.289575 0.058 Uiso 1 1 calc R U
H4C H 0.416442 1.030068 0.283840 0.058 Uiso 1 1 calc R U
C5 C 0.7485(3) 0.7826(2) 0.51329(15) 0.0391(7) Uani 1 1 d . .
H5 H 0.749816 0.797499 0.554838 0.047 Uiso 1 1 calc R U
C6 C 0.7424(3) 0.6926(2) 0.48062(14) 0.0376(7) Uani 1 1 d . .
H6 H 0.738760 0.638574 0.497047 0.045 Uiso 1 1 calc R U
C7 C 0.7429(3) 0.7001(2) 0.41913(14) 0.0365(7) Uani 1 1 d . .
H7 H 0.740448 0.652011 0.387698 0.044 Uiso 1 1 calc R U
C8 C 0.7479(3) 0.7941(2) 0.41373(15) 0.0385(7) Uani 1 1 d . .
H8 H 0.748445 0.818522 0.377945 0.046 Uiso 1 1 calc R U
C9 C 0.7520(3) 0.8443(2) 0.47204(15) 0.0400(7) Uani 1 1 d . .
H9 H 0.756364 0.907550 0.481365 0.048 Uiso 1 1 calc R U
C10 C 0.2483(3) 0.68296(18) 0.31351(11) 0.0254(5) Uani 1 1 d . .
C11 C 0.1282(3) 0.7228(2) 0.33172(12) 0.0311(6) Uani 1 1 d . .
H11 H 0.132141 0.780363 0.354554 0.037 Uiso 1 1 calc R U
C12 C 0.0039(3) 0.6588(2) 0.30868(13) 0.0374(7) Uani 1 1 d . .
H12 H -0.088976 0.666407 0.313329 0.045 Uiso 1 1 calc R U
C13 C 0.0475(3) 0.5800(2) 0.27683(13) 0.0356(7) Uani 1 1 d . .
H13 H -0.013448 0.527414 0.256908 0.043 Uiso 1 1 calc R U
C14 C 0.1976(3) 0.59417(19) 0.28026(13) 0.0314(6) Uani 1 1 d . .
H14 H 0.252442 0.552986 0.263802 0.038 Uiso 1 1 calc R U
C15 C -0.0356(3) 0.78079(18) 0.16557(12) 0.0242(5) Uani 1 1 d . .
C16 C -0.1175(3) 0.69803(18) 0.17367(12) 0.0241(5) Uani 1 1 d . .
H16 H -0.195532 0.701081 0.193437 0.029 Uiso 1 1 calc R U
C17 C -0.0815(3) 0.61100(18) 0.15200(11) 0.0237(5) Uani 1 1 d . .
C18 C 0.0556(3) 0.60750(19) 0.13523(11) 0.0258(5) Uani 1 1 d . .
H18 H 0.087255 0.550961 0.128302 0.031 Uiso 1 1 calc R U
C19 C 0.1449(3) 0.6870(2) 0.12879(12) 0.0267(5) Uani 1 1 d . .
C20 C 0.0914(3) 0.77154(19) 0.14162(11) 0.0255(5) Uani 1 1 d . .
H20 H 0.143314 0.824237 0.133747 0.031 Uiso 1 1 calc R U
C21 C -0.0969(3) 0.87147(19) 0.17408(14) 0.0305(6) Uani 1 1 d . .
C22 C -0.1542(4) 0.8856(2) 0.23364(18) 0.0516(9) Uani 1 1 d . .
H22A H -0.080345 0.881603 0.266782 0.077 Uiso 1 1 calc R U
H22B H -0.234094 0.839194 0.232174 0.077 Uiso 1 1 calc R U
H22C H -0.184054 0.944989 0.239466 0.077 Uiso 1 1 calc R U
C23 C 0.0119(3) 0.9546(2) 0.17304(18) 0.0424(7) Uani 1 1 d . .
H23A H 0.044915 0.948398 0.134771 0.064 Uiso 1 1 calc R U
H23B H 0.091364 0.958554 0.205435 0.064 Uiso 1 1 calc R U
H23C H -0.031890 1.009128 0.178247 0.064 Uiso 1 1 calc R U
C24 C -0.2184(4) 0.8645(2) 0.11959(19) 0.0521(9) Uani 1 1 d . .
H24A H -0.261503 0.919499 0.122796 0.078 Uiso 1 1 calc R U
H24B H -0.289028 0.812800 0.119462 0.078 Uiso 1 1 calc R U
H24C H -0.180422 0.856828 0.082500 0.078 Uiso 1 1 calc R U
C25 C -0.1930(3) 0.52400(18) 0.14083(12) 0.0280(6) Uani 1 1 d . .
C26 C -0.2972(3) 0.5256(2) 0.18593(15) 0.0349(6) Uani 1 1 d . .
H26A H -0.364168 0.469987 0.176473 0.052 Uiso 1 1 calc R U
H26B H -0.347696 0.577140 0.183149 0.052 Uiso 1 1 calc R U
H26C H -0.245034 0.530634 0.226466 0.052 Uiso 1 1 calc R U
C27 C -0.2780(3) 0.5262(2) 0.07715(14) 0.0376(7) Uani 1 1 d . .
H27A H -0.215248 0.522863 0.047821 0.056 Uiso 1 1 calc R U
H27B H -0.318324 0.582237 0.077568 0.056 Uiso 1 1 calc R U
H27C H -0.353357 0.474990 0.066463 0.056 Uiso 1 1 calc R U
C28 C -0.1292(3) 0.4345(2) 0.13850(16) 0.0380(7) Uani 1 1 d . .
H28A H -0.076319 0.428644 0.105631 0.057 Uiso 1 1 calc R U
H28B H -0.204701 0.383627 0.132237 0.057 Uiso 1 1 calc R U
H28C H -0.066518 0.435078 0.176179 0.057 Uiso 1 1 calc R U
C29 C 0.2749(3) 0.6805(2) 0.09693(13) 0.0329(6) Uani 1 1 d . .
C30 C 0.3982(3) 0.7577(3) 0.12404(16) 0.0451(8) Uani 1 1 d . .
H30A H 0.432290 0.752463 0.165569 0.068 Uiso 1 1 calc R U
H30B H 0.365386 0.815836 0.122414 0.068 Uiso 1 1 calc R U
H30C H 0.474411 0.753195 0.101126 0.068 Uiso 1 1 calc R U
C31 C 0.3308(3) 0.5892(3) 0.10027(16) 0.0435(8) Uani 1 1 d . .
H31A H 0.413595 0.588294 0.081087 0.065 Uiso 1 1 calc R U
H31B H 0.258019 0.539885 0.079753 0.065 Uiso 1 1 calc R U
H31C H 0.356134 0.582175 0.142081 0.065 Uiso 1 1 calc R U
C32 C 0.2231(3) 0.6884(3) 0.02999(14) 0.0438(8) Uani 1 1 d . .
H32A H 0.301523 0.686407 0.008175 0.066 Uiso 1 1 calc R U
H32B H 0.186697 0.745415 0.027958 0.066 Uiso 1 1 calc R U
H32C H 0.148848 0.638436 0.012102 0.066 Uiso 1 1 calc R U
C33 C 0.2252(3) 0.7011(2) 0.51718(15) 0.0396(7) Uani 1 1 d . .
H33A H 0.190444 0.686631 0.552967 0.059 Uiso 1 1 calc R U
H33B H 0.192207 0.650925 0.484362 0.059 Uiso 1 1 calc R U
H33C H 0.190473 0.755368 0.506218 0.059 Uiso 1 1 calc R U
C34 C 0.4645(4) 0.6225(3) 0.56632(18) 0.0539(9) Uani 1 1 d . .
H34A H 0.565550 0.630732 0.580931 0.081 Uiso 1 1 calc R U
H34B H 0.437723 0.568028 0.536495 0.081 Uiso 1 1 calc R U
H34C H 0.414293 0.616865 0.599651 0.081 Uiso 1 1 calc R U
C35 C 0.4597(4) 0.8133(3) 0.59639(16) 0.0579(10) Uani 1 1 d . .
H35A H 0.434472 0.868691 0.583174 0.087 Uiso 1 1 calc R U
H35B H 0.560022 0.821950 0.612654 0.087 Uiso 1 1 calc R U
H35C H 0.406130 0.798444 0.627259 0.087 Uiso 1 1 calc R U
B1 B 0.9607(3) 0.7647(2) 0.71399(15) 0.0268(6) Uani 1 1 d . .
C36 C 1.0731(3) 0.80115(18) 0.77792(13) 0.0263(5) Uani 1 1 d . .
C37 C 1.0486(3) 0.7768(2) 0.83343(14) 0.0341(6) Uani 1 1 d . .
H37 H 0.963839 0.739511 0.834311 0.041 Uiso 1 1 calc R U
C38 C 1.1450(4) 0.8056(2) 0.88743(14) 0.0405(7) Uani 1 1 d . .
H38 H 1.123926 0.787369 0.923277 0.049 Uiso 1 1 calc R U
C39 C 1.2724(3) 0.8613(2) 0.88807(15) 0.0404(7) Uani 1 1 d . .
H39 H 1.337237 0.881005 0.924080 0.049 Uiso 1 1 calc R U
C40 C 1.3008(3) 0.8869(2) 0.83447(15) 0.0359(6) Uani 1 1 d . .
H40 H 1.386022 0.923968 0.834009 0.043 Uiso 1 1 calc R U
C41 C 1.2034(3) 0.8577(2) 0.78097(14) 0.0332(6) Uani 1 1 d . .
H41 H 1.225421 0.876434 0.745421 0.040 Uiso 1 1 calc R U
C42 C 0.9614(3) 0.84563(18) 0.67068(13) 0.0272(5) Uani 1 1 d . .
C43 C 1.0686(3) 0.8595(2) 0.63541(14) 0.0327(6) Uani 1 1 d . .
H43 H 1.136976 0.820191 0.635641 0.039 Uiso 1 1 calc R U
C44 C 1.0779(3) 0.9289(2) 0.60014(15) 0.0410(7) Uani 1 1 d . .
H44 H 1.152017 0.935650 0.578125 0.049 Uiso 1 1 calc R U
C45 C 0.9774(4) 0.9877(2) 0.59781(15) 0.0421(7) Uani 1 1 d . .
H45 H 0.982761 1.034209 0.574289 0.050 Uiso 1 1 calc R U
C46 C 0.8685(4) 0.9764(2) 0.63104(14) 0.0385(7) Uani 1 1 d . .
H46 H 0.799495 1.015237 0.629702 0.046 Uiso 1 1 calc R U
C47 C 0.8617(3) 0.90693(19) 0.66656(13) 0.0314(6) Uani 1 1 d . .
H47 H 0.787462 0.901053 0.688570 0.038 Uiso 1 1 calc R U
C48 C 1.0127(3) 0.67542(18) 0.67560(12) 0.0260(5) Uani 1 1 d . .
C49 C 1.1353(3) 0.63787(19) 0.69440(13) 0.0290(6) Uani 1 1 d . .
H49 H 1.192393 0.663540 0.731531 0.035 Uiso 1 1 calc R U
C50 C 1.1760(3) 0.5633(2) 0.65983(14) 0.0333(6) Uani 1 1 d . .
H50 H 1.259314 0.540874 0.673939 0.040 Uiso 1 1 calc R U
C51 C 1.0927(3) 0.5226(2) 0.60452(14) 0.0345(6) Uani 1 1 d . .
H51 H 1.118412 0.472373 0.581520 0.041 Uiso 1 1 calc R U
C52 C 0.9705(3) 0.5583(2) 0.58434(14) 0.0357(6) Uani 1 1 d . .
H52 H 0.913247 0.532049 0.547364 0.043 Uiso 1 1 calc R U
C53 C 0.9331(3) 0.63261(19) 0.61876(13) 0.0309(6) Uani 1 1 d . .
H53 H 0.851130 0.655662 0.603698 0.037 Uiso 1 1 calc R U
C54 C 0.8018(3) 0.7360(2) 0.73074(13) 0.0296(6) Uani 1 1 d . .
C55 C 0.7395(3) 0.8007(2) 0.76604(14) 0.0347(6) Uani 1 1 d . .
H55 H 0.789707 0.859485 0.779013 0.042 Uiso 1 1 calc R U
C56 C 0.6066(3) 0.7804(2) 0.78221(16) 0.0431(8) Uani 1 1 d . .
H56 H 0.568273 0.825777 0.804349 0.052 Uiso 1 1 calc R U
C57 C 0.5303(3) 0.6923(3) 0.76546(17) 0.0466(8) Uani 1 1 d . .
H57 H 0.441206 0.678381 0.776316 0.056 Uiso 1 1 calc R U
C58 C 0.5888(3) 0.6262(2) 0.73265(16) 0.0432(8) Uani 1 1 d . .
H58 H 0.539995 0.566771 0.721915 0.052 Uiso 1 1 calc R U
C59 C 0.7217(3) 0.6480(2) 0.71528(14) 0.0338(6) Uani 1 1 d . .
H59 H 0.758325 0.602346 0.692571 0.041 Uiso 1 1 calc R U
C60 C 0.7024(5) 0.6779(3) 0.9095(2) 0.0652(11) Uani 1 1 d . .
H60A H 0.729056 0.722705 0.884324 0.078 Uiso 1 1 calc R U
H60B H 0.672122 0.619141 0.883313 0.078 Uiso 1 1 calc R U
Cl1 Cl 0.55903(12) 0.70956(10) 0.94314(8) 0.0932(4) Uani 1 1 d . .
Cl2 Cl 0.85112(11) 0.66995(8) 0.96259(5) 0.0660(3) Uani 1 1 d . .

loop_
_atom_site_aniso_label
_atom_site_aniso_U_11
_atom_site_aniso_U_22
_atom_site_aniso_U_33
_atom_site_aniso_U_23
_atom_site_aniso_U_13
_atom_site_aniso_U_12
Mo1 0.02668(13) 0.02498(13) 0.01886(13) 0.00320(9) 0.00186(9) 0.00660(9)
Mo2 0.02299(13) 0.02440(13) 0.01823(13) 0.00303(9) 0.00379(9) 0.00246(8)
P1 0.0279(3) 0.0246(3) 0.0191(3) 0.0026(2) 0.0027(2) 0.0052(2)
P2 0.0340(4) 0.0400(4) 0.0233(4) 0.0071(3) 0.0054(3) 0.0077(3)
S1 0.0390(4) 0.0386(4) 0.0241(3) 0.0005(3) 0.0075(3) 0.0131(3)
S2 0.0285(3) 0.0256(3) 0.0246(3) 0.0051(2) -0.0002(2) 0.0022(2)
S3 0.0314(3) 0.0288(3) 0.0313(4) 0.0044(3) -0.0003(3) -0.0018(3)
O1 0.0561(14) 0.0289(12) 0.0422(13) 0.0058(9) -0.0008(11) 0.0013(10)
O2 0.0555(13) 0.0444(13) 0.0411(13) 0.0099(10) 0.0112(10) 0.0268(11)
C1 0.0371(14) 0.0324(15) 0.0238(14) 0.0071(11) 0.0038(11) 0.0102(12)
C2 0.0375(14) 0.0316(14) 0.0239(14) 0.0056(11) 0.0035(11) 0.0096(12)
C3 0.0281(12) 0.0268(13) 0.0234(13) 0.0018(10) 0.0063(10) 0.0022(10)
C4 0.0416(16) 0.0318(15) 0.0422(17) 0.0124(13) 0.0070(13) -0.0006(12)
C5 0.0317(15) 0.0537(19) 0.0279(15) 0.0028(14) -0.0052(12) 0.0081(13)
C6 0.0366(15) 0.0465(18) 0.0315(15) 0.0087(13) 0.0020(12) 0.0157(13)
C7 0.0294(14) 0.0529(18) 0.0298(15) 0.0046(13) 0.0064(12) 0.0169(13)
C8 0.0271(13) 0.0562(19) 0.0349(16) 0.0138(14) 0.0062(12) 0.0075(13)
C9 0.0297(14) 0.0420(17) 0.0425(18) 0.0017(14) -0.0024(13) -0.0014(12)
C10 0.0317(13) 0.0273(13) 0.0170(12) 0.0067(10) 0.0027(10) 0.0023(10)
C11 0.0344(14) 0.0408(16) 0.0176(12) 0.0033(11) 0.0066(11) 0.0026(12)
C12 0.0342(15) 0.0539(19) 0.0222(14) 0.0108(13) 0.0034(12) -0.0044(13)
C13 0.0411(16) 0.0357(15) 0.0271(15) 0.0137(12) 0.0005(12) -0.0092(12)
C14 0.0431(15) 0.0263(13) 0.0249(14) 0.0084(11) 0.0017(12) 0.0055(12)
C15 0.0235(12) 0.0282(13) 0.0202(12) 0.0038(10) 0.0015(10) 0.0035(10)
C16 0.0198(11) 0.0293(13) 0.0234(13) 0.0023(10) 0.0043(10) 0.0058(10)
C17 0.0231(12) 0.0277(13) 0.0183(12) 0.0010(10) 0.0018(9) 0.0014(10)
C18 0.0278(12) 0.0317(14) 0.0162(12) -0.0024(10) 0.0022(10) 0.0065(10)
C19 0.0214(12) 0.0376(15) 0.0205(13) 0.0020(11) 0.0033(10) 0.0047(11)
C20 0.0267(12) 0.0332(14) 0.0169(12) 0.0088(10) 0.0021(10) 0.0019(10)
C21 0.0279(13) 0.0267(14) 0.0369(16) 0.0067(11) 0.0036(11) 0.0051(11)
C22 0.073(2) 0.0322(16) 0.060(2) 0.0083(15) 0.035(2) 0.0174(16)
C23 0.0376(16) 0.0285(15) 0.063(2) 0.0113(14) 0.0088(15) 0.0059(12)
C24 0.0419(18) 0.0400(18) 0.068(2) 0.0067(17) -0.0142(17) 0.0120(14)
C25 0.0293(13) 0.0260(13) 0.0267(14) -0.0009(10) 0.0055(11) 0.0013(10)
C26 0.0326(14) 0.0321(15) 0.0388(16) 0.0004(12) 0.0114(12) -0.0006(11)
C27 0.0371(15) 0.0365(16) 0.0320(16) -0.0007(12) -0.0024(12) -0.0044(12)
C28 0.0392(15) 0.0292(15) 0.0446(18) -0.0002(13) 0.0099(13) 0.0049(12)
C29 0.0247(13) 0.0504(17) 0.0237(14) 0.0021(12) 0.0084(11) 0.0046(12)
C30 0.0305(15) 0.063(2) 0.0391(18) 0.0010(16) 0.0133(13) -0.0033(14)
C31 0.0298(14) 0.061(2) 0.0433(18) 0.0061(16) 0.0125(13) 0.0175(14)
C32 0.0376(16) 0.070(2) 0.0247(15) 0.0060(15) 0.0093(13) 0.0083(15)
C33 0.0351(15) 0.0476(18) 0.0391(17) 0.0094(14) 0.0121(13) 0.0083(13)
C34 0.058(2) 0.074(3) 0.045(2) 0.0346(19) 0.0181(17) 0.0263(19)
C35 0.055(2) 0.080(3) 0.0311(18) -0.0141(18) 0.0097(16) -0.0002(19)
B1 0.0251(14) 0.0245(14) 0.0310(16) 0.0058(12) 0.0029(12) 0.0051(11)
C36 0.0287(13) 0.0240(12) 0.0281(14) 0.0051(10) 0.0052(11) 0.0098(10)
C37 0.0365(15) 0.0322(15) 0.0335(16) 0.0077(12) 0.0041(12) 0.0038(12)
C38 0.0494(18) 0.0452(18) 0.0277(15) 0.0100(13) 0.0029(13) 0.0095(14)
C39 0.0430(17) 0.0407(17) 0.0325(16) -0.0006(13) -0.0070(13) 0.0110(13)
C40 0.0285(13) 0.0374(16) 0.0386(16) 0.0001(13) 0.0000(12) 0.0062(12)
C41 0.0308(14) 0.0362(15) 0.0323(15) 0.0051(12) 0.0047(12) 0.0053(12)
C42 0.0265(12) 0.0253(13) 0.0271(14) 0.0037(10) -0.0012(10) 0.0013(10)
C43 0.0327(14) 0.0343(15) 0.0325(15) 0.0091(12) 0.0058(12) 0.0064(11)
C44 0.0418(16) 0.0436(17) 0.0372(17) 0.0118(14) 0.0073(13) -0.0018(13)
C45 0.060(2) 0.0289(15) 0.0354(17) 0.0138(13) -0.0009(15) 0.0013(14)
C46 0.0482(17) 0.0310(15) 0.0351(16) 0.0055(12) -0.0033(13) 0.0140(13)
C47 0.0356(14) 0.0282(14) 0.0295(14) 0.0045(11) 0.0008(12) 0.0075(11)
C48 0.0278(12) 0.0252(13) 0.0273(14) 0.0083(10) 0.0073(10) 0.0047(10)
C49 0.0291(13) 0.0307(14) 0.0287(14) 0.0081(11) 0.0057(11) 0.0047(11)
C50 0.0358(14) 0.0357(15) 0.0350(16) 0.0124(12) 0.0127(12) 0.0155(12)
C51 0.0464(16) 0.0299(14) 0.0334(15) 0.0071(12) 0.0180(13) 0.0136(12)
C52 0.0432(16) 0.0308(14) 0.0310(15) 0.0017(12) 0.0042(13) 0.0038(12)
C53 0.0317(13) 0.0312(14) 0.0309(15) 0.0066(11) 0.0031(11) 0.0101(11)
C54 0.0256(13) 0.0317(14) 0.0333(15) 0.0098(12) 0.0047(11) 0.0067(11)
C55 0.0353(15) 0.0335(15) 0.0394(17) 0.0106(13) 0.0106(13) 0.0104(12)
C56 0.0372(16) 0.054(2) 0.0475(19) 0.0187(16) 0.0152(14) 0.0204(14)
C57 0.0265(14) 0.066(2) 0.052(2) 0.0240(17) 0.0085(14) 0.0064(14)
C58 0.0318(15) 0.0467(18) 0.0476(19) 0.0139(15) 0.0005(14) -0.0067(13)
C59 0.0306(14) 0.0350(15) 0.0346(16) 0.0069(12) 0.0034(12) 0.0011(11)
C60 0.057(2) 0.076(3) 0.064(3) 0.012(2) 0.004(2) 0.022(2)
Cl1 0.0511(6) 0.0877(8) 0.1461(14) 0.0160(9) 0.0370(7) 0.0091(6)
Cl2 0.0545(5) 0.0725(6) 0.0742(7) 0.0285(5) 0.0048(5) 0.0114(5)

loop_
_atom_type_symbol
_atom_type_description
_atom_type_scat_dispersion_real
_atom_type_scat_dispersion_imag
_atom_type_scat_source
C C 0.0181 0.0091 'International Tables Vol C Tables 4.2.6.8 and 6.1.1.4'
H H 0.0000 0.0000 'International Tables Vol C Tables 4.2.6.8 and 6.1.1.4'
B B 0.0090 0.0039 'International Tables Vol C Tables 4.2.6.8 and 6.1.1.4'
Mo Mo -0.0483 2.7339 'International Tables Vol C Tables 4.2.6.8 and 6.1.1.4'
O O 0.0492 0.0322 'International Tables Vol C Tables 4.2.6.8 and 6.1.1.4'
P P 0.2955 0.4335 'International Tables Vol C Tables 4.2.6.8 and 6.1.1.4'
S S 0.3331 0.5567 'International Tables Vol C Tables 4.2.6.8 and 6.1.1.4'
Cl Cl 0.3639 0.7018 'International Tables Vol C Tables 4.2.6.8 and 6.1.1.4'

loop_
_geom_angle_atom_site_label_1
_geom_angle_atom_site_label_2
_geom_angle_atom_site_label_3
_geom_angle
C2 Mo1 C1 108.95(12)
C2 Mo1 C7 148.59(12)
C1 Mo1 C7 96.91(12)
C2 Mo1 C6 149.36(12)
C1 Mo1 C6 96.29(12)
C7 Mo1 C6 35.48(11)
C2 Mo1 C8 113.16(12)
C1 Mo1 C8 128.00(12)
C7 Mo1 C8 35.61(12)
C6 Mo1 C8 58.81(11)
C2 Mo1 C5 113.92(12)
C1 Mo1 C5 126.66(12)
C7 Mo1 C5 58.79(11)
C6 Mo1 C5 35.53(12)
C8 Mo1 C5 57.97(11)
C2 Mo1 C9 97.42(12)
C1 Mo1 C9 153.61(12)
C7 Mo1 C9 58.62(12)
C6 Mo1 C9 58.34(12)
C8 Mo1 C9 34.88(11)
C5 Mo1 C9 34.30(12)
C2 Mo1 P2 75.88(9)
C1 Mo1 P2 75.44(8)
C7 Mo1 P2 129.34(8)
C6 Mo1 P2 94.66(8)
C8 Mo1 P2 143.35(8)
C5 Mo1 P2 85.60(8)
C9 Mo1 P2 111.09(8)
C2 Mo1 P1 80.00(8)
C1 Mo1 P1 75.22(8)
C7 Mo1 P1 90.03(8)
C6 Mo1 P1 124.35(8)
C8 Mo1 P1 83.36(8)
C5 Mo1 P1 141.33(8)
C9 Mo1 P1 111.57(8)
P2 Mo1 P1 133.01(2)
C16 Mo2 C10 150.69(9)
C16 Mo2 C18 65.30(9)
C10 Mo2 C18 127.98(10)
C16 Mo2 C11 117.65(10)
C10 Mo2 C11 36.72(10)
C18 Mo2 C11 151.31(10)
C16 Mo2 C20 63.85(9)
C10 Mo2 C20 143.94(9)
C18 Mo2 C20 63.11(10)
C11 Mo2 C20 145.40(10)
C16 Mo2 C15 36.33(9)
C10 Mo2 C15 154.82(10)
C18 Mo2 C15 76.66(9)
C11 Mo2 C15 123.91(10)
C20 Mo2 C15 35.60(9)
C16 Mo2 C14 130.91(10)
C10 Mo2 C14 35.93(10)
C18 Mo2 C14 95.19(10)
C11 Mo2 C14 60.45(11)
C20 Mo2 C14 147.85(10)
C15 Mo2 C14 166.94(10)
C16 Mo2 C19 77.88(9)
C10 Mo2 C19 129.25(9)
C18 Mo2 C19 35.89(10)
C11 Mo2 C19 164.09(10)
C20 Mo2 C19 35.96(10)
C15 Mo2 C19 65.99(9)
C14 Mo2 C19 113.06(10)
C16 Mo2 C12 90.45(10)
C10 Mo2 C12 60.24(10)
C18 Mo2 C12 120.96(11)
C11 Mo2 C12 35.55(10)
C20 Mo2 C12 150.50(11)
C15 Mo2 C12 114.90(11)
C14 Mo2 C12 60.39(12)
C19 Mo2 C12 156.82(11)
C16 Mo2 C13 97.37(10)
C10 Mo2 C13 59.60(10)
C18 Mo2 C13 91.87(10)
C11 Mo2 C13 59.60(11)
C20 Mo2 C13 152.90(10)
C15 Mo2 C13 132.99(10)
C14 Mo2 C13 35.82(11)
C19 Mo2 C13 124.93(11)
C12 Mo2 C13 36.13(12)
C16 Mo2 C17 35.65(9)
C10 Mo2 C17 138.32(9)
C18 Mo2 C17 35.63(9)
C11 Mo2 C17 130.30(9)
C20 Mo2 C17 73.12(9)
C15 Mo2 C17 63.76(9)
C14 Mo2 C17 103.70(10)
C19 Mo2 C17 64.13(9)
C12 Mo2 C17 94.79(10)
C13 Mo2 C17 80.39(10)
C16 Mo2 S2 120.32(7)
C10 Mo2 S2 75.95(7)
C18 Mo2 S2 125.22(7)
C11 Mo2 S2 79.64(7)
C20 Mo2 S2 72.17(7)
C15 Mo2 S2 85.19(7)
C14 Mo2 S2 107.87(7)
C19 Mo2 S2 89.53(7)
C12 Mo2 S2 113.63(8)
C13 Mo2 S2 134.56(7)
C17 Mo2 S2 145.03(6)
C10 P1 C3 95.11(12)
C10 P1 S1 108.80(9)
C3 P1 S1 104.46(9)
C10 P1 Mo1 112.78(8)
C3 P1 Mo1 116.89(9)
S1 P1 Mo1 116.47(4)
C33 P2 C35 102.76(17)
C33 P2 C34 103.37(17)
C35 P2 C34 103.0(2)
C33 P2 Mo1 114.98(11)
C35 P2 Mo1 116.78(14)
C34 P2 Mo1 114.17(12)
C3 S2 Mo2 114.21(10)
C3 S3 C4 102.61(14)
O1 C1 Mo1 174.9(3)
O2 C2 Mo1 176.3(3)
S2 C3 S3 123.77(16)
S2 C3 P1 119.52(15)
S3 C3 P1 116.55(15)
S3 C4 H4A 109.5
S3 C4 H4B 109.5
H4A C4 H4B 109.5
S3 C4 H4C 109.5
H4A C4 H4C 109.5
H4B C4 H4C 109.5
C9 C5 C6 108.1(3)
C9 C5 Mo1 73.48(17)
C6 C5 Mo1 70.39(17)
C9 C5 H5 125.9
C6 C5 H5 125.9
Mo1 C5 H5 121.9
C7 C6 C5 107.9(3)
C7 C6 Mo1 71.95(16)
C5 C6 Mo1 74.08(17)
C7 C6 H6 126.1
C5 C6 H6 126.1
Mo1 C6 H6 119.7
C6 C7 C8 107.7(3)
C6 C7 Mo1 72.56(17)
C8 C7 Mo1 73.27(17)
C6 C7 H7 126.2
C8 C7 H7 126.2
Mo1 C7 H7 119.8
C7 C8 C9 108.2(3)
C7 C8 Mo1 71.12(17)
C9 C8 Mo1 74.27(17)
C7 C8 H8 125.9
C9 C8 H8 125.9
Mo1 C8 H8 120.5
C5 C9 C8 108.1(3)
C5 C9 Mo1 72.22(17)
C8 C9 Mo1 70.85(17)
C5 C9 H9 125.9
C8 C9 H9 125.9
Mo1 C9 H9 122.7
C14 C10 C11 108.5(2)
C14 C10 P1 124.2(2)
C11 C10 P1 127.2(2)
C14 C10 Mo2 73.02(15)
C11 C10 Mo2 72.55(15)
P1 C10 Mo2 123.57(13)
C12 C11 C10 107.8(3)
C12 C11 Mo2 72.68(16)
C10 C11 Mo2 70.73(14)
C12 C11 H11 126.1
C10 C11 H11 126.1
Mo2 C11 H11 122.2
C11 C12 C13 107.2(3)
C11 C12 Mo2 71.76(16)
C13 C12 Mo2 71.14(16)
C11 C12 H12 126.4
C13 C12 H12 126.4
Mo2 C12 H12 122.4
C14 C13 C12 109.6(3)
C14 C13 Mo2 72.49(15)
C12 C13 Mo2 72.73(16)
C14 C13 H13 125.2
C12 C13 H13 125.2
Mo2 C13 H13 121.2
C13 C14 C10 106.9(3)
C13 C14 Mo2 71.68(16)
C10 C14 Mo2 71.05(15)
C13 C14 H14 126.5
C10 C14 H14 126.5
Mo2 C14 H14 122.5
C20 C15 C16 116.4(2)
C20 C15 C21 123.2(2)
C16 C15 C21 119.8(2)
C20 C15 Mo2 72.14(15)
C16 C15 Mo2 69.31(14)
C21 C15 Mo2 136.05(18)
C15 C16 C17 121.0(2)
C15 C16 Mo2 74.36(14)
C17 C16 Mo2 76.84(14)
C15 C16 H16 119.5
C17 C16 H16 119.5
Mo2 C16 H16 120.4
C18 C17 C16 118.3(2)
C18 C17 C25 120.6(2)
C16 C17 C25 120.8(2)
C18 C17 Mo2 68.46(14)
C16 C17 Mo2 67.51(14)
C25 C17 Mo2 142.15(18)
C17 C18 C19 122.2(2)
C17 C18 Mo2 75.91(14)
C19 C18 Mo2 72.99(15)
C17 C18 H18 118.9
C19 C18 H18 118.9
Mo2 C18 H18 123.7
C20 C19 C18 116.0(2)
C20 C19 C29 121.6(2)
C18 C19 C29 121.2(2)
C20 C19 Mo2 72.65(15)
C18 C19 Mo2 71.13(15)
C29 C19 Mo2 136.71(19)
C15 C20 C19 124.5(2)
C15 C20 Mo2 72.25(14)
C19 C20 Mo2 71.39(15)
C15 C20 H20 117.8
C19 C20 H20 117.8
Mo2 C20 H20 132.0
C23 C21 C24 107.9(3)
C23 C21 C15 112.9(2)
C24 C21 C15 105.9(2)
C23 C21 C22 108.4(3)
C24 C21 C22 110.5(3)
C15 C21 C22 111.3(2)
C21 C22 H22A 109.5
C21 C22 H22B 109.5
H22A C22 H22B 109.5
C21 C22 H22C 109.5
H22A C22 H22C 109.5
H22B C22 H22C 109.5
C21 C23 H23A 109.5
C21 C23 H23B 109.5
H23A C23 H23B 109.5
C21 C23 H23C 109.5
H23A C23 H23C 109.5
H23B C23 H23C 109.5
C21 C24 H24A 109.5
C21 C24 H24B 109.5
H24A C24 H24B 109.5
C21 C24 H24C 109.5
H24A C24 H24C 109.5
H24B C24 H24C 109.5
C28 C25 C26 109.3(2)
C28 C25 C17 114.3(2)
C26 C25 C17 113.4(2)
C28 C25 C27 108.2(2)
C26 C25 C27 108.1(2)
C17 C25 C27 103.1(2)
C25 C26 H26A 109.5
C25 C26 H26B 109.5
H26A C26 H26B 109.5
C25 C26 H26C 109.5
H26A C26 H26C 109.5
H26B C26 H26C 109.5
C25 C27 H27A 109.5
C25 C27 H27B 109.5
H27A C27 H27B 109.5
C25 C27 H27C 109.5
H27A C27 H27C 109.5
H27B C27 H27C 109.5
C25 C28 H28A 109.5
C25 C28 H28B 109.5
H28A C28 H28B 109.5
C25 C28 H28C 109.5
H28A C28 H28C 109.5
H28B C28 H28C 109.5
C31 C29 C30 108.0(3)
C31 C29 C19 111.7(2)
C30 C29 C19 112.4(2)
C31 C29 C32 109.5(3)
C30 C29 C32 109.0(3)
C19 C29 C32 106.2(2)
C29 C30 H30A 109.5
C29 C30 H30B 109.5
H30A C30 H30B 109.5
C29 C30 H30C 109.5
H30A C30 H30C 109.5
H30B C30 H30C 109.5
C29 C31 H31A 109.5
C29 C31 H31B 109.5
H31A C31 H31B 109.5
C29 C31 H31C 109.5
H31A C31 H31C 109.5
H31B C31 H31C 109.5
C29 C32 H32A 109.5
C29 C32 H32B 109.5
H32A C32 H32B 109.5
C29 C32 H32C 109.5
H32A C32 H32C 109.5
H32B C32 H32C 109.5
P2 C33 H33A 109.5
P2 C33 H33B 109.5
H33A C33 H33B 109.5
P2 C33 H33C 109.5
H33A C33 H33C 109.5
H33B C33 H33C 109.5
P2 C34 H34A 109.5
P2 C34 H34B 109.5
H34A C34 H34B 109.5
P2 C34 H34C 109.5
H34A C34 H34C 109.5
H34B C34 H34C 109.5
P2 C35 H35A 109.5
P2 C35 H35B 109.5
H35A C35 H35B 109.5
P2 C35 H35C 109.5
H35A C35 H35C 109.5
H35B C35 H35C 109.5
C36 B1 C54 108.1(2)
C36 B1 C48 110.0(2)
C54 B1 C48 110.5(2)
C36 B1 C42 109.6(2)
C54 B1 C42 112.0(2)
C48 B1 C42 106.7(2)
C37 C36 C41 114.5(3)
C37 C36 B1 122.8(2)
C41 C36 B1 122.7(2)
C38 C37 C36 123.1(3)
C38 C37 H37 118.5
C36 C37 H37 118.5
C37 C38 C39 120.3(3)
C37 C38 H38 119.9
C39 C38 H38 119.9
C40 C39 C38 118.6(3)
C40 C39 H39 120.7
C38 C39 H39 120.7
C41 C40 C39 120.4(3)
C41 C40 H40 119.8
C39 C40 H40 119.8
C40 C41 C36 123.1(3)
C40 C41 H41 118.4
C36 C41 H41 118.4
C47 C42 C43 114.2(3)
C47 C42 B1 124.8(2)
C43 C42 B1 121.0(2)
C44 C43 C42 123.5(3)
C44 C43 H43 118.2
C42 C43 H43 118.2
C45 C44 C43 120.0(3)
C45 C44 H44 120.0
C43 C44 H44 120.0
C44 C45 C46 118.8(3)
C44 C45 H45 120.6
C46 C45 H45 120.6
C47 C46 C45 120.3(3)
C47 C46 H46 119.8
C45 C46 H46 119.9
C46 C47 C42 123.1(3)
C46 C47 H47 118.4
C42 C47 H47 118.4
C49 C48 C53 114.8(3)
C49 C48 B1 124.9(2)
C53 C48 B1 120.3(2)
C48 C49 C50 122.8(3)
C48 C49 H49 118.6
C50 C49 H49 118.6
C51 C50 C49 120.3(3)
C51 C50 H50 119.9
C49 C50 H50 119.9
C52 C51 C50 118.5(3)
C52 C51 H51 120.7
C50 C51 H51 120.7
C51 C52 C53 120.3(3)
C51 C52 H52 119.8
C53 C52 H52 119.8
C52 C53 C48 123.3(3)
C52 C53 H53 118.3
C48 C53 H53 118.3
C59 C54 C55 114.9(3)
C59 C54 B1 124.9(3)
C55 C54 B1 120.0(2)
C56 C55 C54 122.7(3)
C56 C55 H55 118.6
C54 C55 H55 118.6
C57 C56 C55 120.4(3)
C57 C56 H56 119.8
C55 C56 H56 119.8
C56 C57 C58 118.9(3)
C56 C57 H57 120.6
C58 C57 H57 120.6
C57 C58 C59 120.3(3)
C57 C58 H58 119.9
C59 C58 H58 119.9
C54 C59 C58 122.7(3)
C54 C59 H59 118.6
C58 C59 H59 118.6
Cl1 C60 Cl2 112.9(3)
Cl1 C60 H60A 109.0
Cl2 C60 H60A 109.0
Cl1 C60 H60B 109.0
Cl2 C60 H60B 109.0
H60A C60 H60B 107.8

loop_
_geom_bond_atom_site_label_1
_geom_bond_atom_site_label_2
_geom_bond_distance
Mo1 C2 1.976(3)
Mo1 C1 1.979(3)
Mo1 C7 2.304(3)
Mo1 C6 2.312(3)
Mo1 C8 2.332(3)
Mo1 C5 2.360(3)
Mo1 C9 2.377(3)
Mo1 P2 2.4740(7)
Mo1 P1 2.4797(7)
Mo2 C16 2.254(2)
Mo2 C10 2.280(3)
Mo2 C18 2.278(2)
Mo2 C11 2.304(3)
Mo2 C20 2.318(2)
Mo2 C15 2.320(3)
Mo2 C14 2.306(3)
Mo2 C19 2.302(3)
Mo2 C12 2.316(3)
Mo2 C13 2.295(3)
Mo2 C17 2.375(2)
Mo2 S2 2.4547(7)
P1 C10 1.821(3)
P1 C3 1.842(3)
P1 S1 1.9867(10)
P2 C33 1.815(3)
P2 C35 1.816(4)
P2 C34 1.806(4)
S2 C3 1.646(3)
S3 C3 1.723(3)
S3 C4 1.794(3)
O1 C1 1.142(4)
O2 C2 1.153(4)
C4 H4A 0.9600
C4 H4B 0.9600
C4 H4C 0.9600
C5 C9 1.397(5)
C5 C6 1.426(5)
C5 H5 0.9300
C6 C7 1.407(4)
C6 H6 0.9300
C7 C8 1.418(5)
C7 H7 0.9300
C8 C9 1.412(5)
C8 H8 0.9300
C9 H9 0.9300
C10 C14 1.415(4)
C10 C11 1.444(4)
C11 C12 1.411(4)
C11 H11 0.9300
C12 C13 1.430(5)
C12 H12 0.9300
C13 C14 1.415(4)
C13 H13 0.9300
C14 H14 0.9300
C15 C20 1.418(4)
C15 C16 1.427(4)
C15 C21 1.537(4)
C16 C17 1.422(4)
C16 H16 0.9300
C17 C18 1.426(4)
C17 C25 1.540(3)
C18 C19 1.411(4)
C18 H18 0.9300
C19 C20 1.426(4)
C19 C29 1.536(4)
C20 H20 0.9300
C21 C23 1.523(4)
C21 C24 1.539(4)
C21 C22 1.524(5)
C22 H22A 0.9600
C22 H22B 0.9600
C22 H22C 0.9600
C23 H23A 0.9600
C23 H23B 0.9600
C23 H23C 0.9600
C24 H24A 0.9600
C24 H24B 0.9600
C24 H24C 0.9600
C25 C28 1.530(4)
C25 C26 1.530(4)
C25 C27 1.544(4)
C26 H26A 0.9600
C26 H26B 0.9600
C26 H26C 0.9600
C27 H27A 0.9600
C27 H27B 0.9600
C27 H27C 0.9600
C28 H28A 0.9600
C28 H28B 0.9600
C28 H28C 0.9600
C29 C31 1.527(5)
C29 C30 1.531(4)
C29 C32 1.540(4)
C30 H30A 0.9600
C30 H30B 0.9600
C30 H30C 0.9600
C31 H31A 0.9600
C31 H31B 0.9600
C31 H31C 0.9600
C32 H32A 0.9600
C32 H32B 0.9600
C32 H32C 0.9600
C33 H33A 0.9600
C33 H33B 0.9600
C33 H33C 0.9600
C34 H34A 0.9600
C34 H34B 0.9600
C34 H34C 0.9600
C35 H35A 0.9600
C35 H35B 0.9600
C35 H35C 0.9600
B1 C36 1.641(4)
B1 C54 1.644(4)
B1 C48 1.655(4)
B1 C42 1.653(4)
C36 C37 1.396(4)
C36 C41 1.404(4)
C37 C38 1.389(4)
C37 H37 0.9300
C38 C39 1.386(5)
C38 H38 0.9300
C39 C40 1.372(5)
C39 H39 0.9300
C40 C41 1.387(4)
C40 H40 0.9300
C41 H41 0.9300
C42 C47 1.400(4)
C42 C43 1.405(4)
C43 C44 1.391(4)
C43 H43 0.9300
C44 C45 1.377(5)
C44 H44 0.9300
C45 C46 1.382(5)
C45 H45 0.9300
C46 C47 1.394(4)
C46 H46 0.9300
C47 H47 0.9300
C48 C49 1.394(4)
C48 C53 1.409(4)
C49 C50 1.397(4)
C49 H49 0.9300
C50 C51 1.388(4)
C50 H50 0.9300
C51 C52 1.384(4)
C51 H51 0.9300
C52 C53 1.377(4)
C52 H52 0.9300
C53 H53 0.9300
C54 C59 1.404(4)
C54 C55 1.411(4)
C55 C56 1.387(4)
C55 H55 0.9300
C56 C57 1.394(5)
C56 H56 0.9300
C57 C58 1.374(5)
C57 H57 0.9300
C58 C59 1.403(4)
C58 H58 0.9300
C59 H59 0.9300
C60 Cl1 1.749(5)
C60 Cl2 1.740(4)
C60 H60A 0.9700
C60 H60B 0.9700
